data_1560333
loop_
_publ_author_name
'Zhang, Jian-Yong'
'Cui, Peng-Hui'
'Shi, Jun-Xia'
'Zhang, Na'
'Deng, Wei'

_publ_section_title
;
 Supramolecular isomerism in cadmium (II) coordination polymers from
 benzene-1,3,5-tribenzoate (BTB): Syntheses, structures and luminescent
 properties
;
_journal_name_full 'Journal of Solid State Chemistry'
_journal_page_first 227
_journal_page_last 233
_journal_paper_doi 10.1016/j.jssc.2017.09.008
_journal_volume 256
_journal_year 2017
_chemical_formula_sum 'C66 H58 Cd3 N4 O16'
_chemical_formula_weight 1500.36
_space_group_crystal_system monoclinic
_space_group_IT_number 15
_space_group_name_Hall '-C 2yc'
_space_group_name_H-M_alt 'C 1 2/c 1'
_atom_sites_solution_hydrogens geom
_atom_sites_solution_primary direct
_atom_sites_solution_secondary difmap
_cell_angle_alpha 90
_cell_angle_beta 97.5150(10)
_cell_angle_gamma 90
_cell_formula_units_Z 4
_cell_length_a 29.787(2)
_cell_length_b 17.1885(12)
_cell_length_c 15.4688(11)
_cell_measurement_reflns_used 9972
_cell_measurement_temperature 173(2)
_cell_measurement_theta_max 27.88
_cell_measurement_theta_min 2.38
_cell_volume 7851.9(9)
_computing_cell_refinement 'Bruker SAINT'
_computing_data_collection 'Bruker APEX2'
_computing_data_reduction 'Bruker SAINT'
_computing_structure_refinement 'SHELXL-2014/7 (Sheldrick, 2014)'
_diffrn_ambient_temperature 173(2)
_diffrn_measured_fraction_theta_full 0.991
_diffrn_measured_fraction_theta_max 0.992
_diffrn_measurement_device_type 'Bruker APEX-II CCD'
_diffrn_measurement_method '\f and \w scans'
_diffrn_radiation_type MoK\a
_diffrn_radiation_wavelength 0.71073
_diffrn_reflns_av_R_equivalents 0.0189
_diffrn_reflns_av_unetI/netI 0.0214
_diffrn_reflns_Laue_measured_fraction_full 0.991
_diffrn_reflns_Laue_measured_fraction_max 0.992
_diffrn_reflns_limit_h_max 39
_diffrn_reflns_limit_h_min -34
_diffrn_reflns_limit_k_max 22
_diffrn_reflns_limit_k_min -18
_diffrn_reflns_limit_l_max 17
_diffrn_reflns_limit_l_min -20
_diffrn_reflns_number 29213
_diffrn_reflns_point_group_measured_fraction_full 0.991
_diffrn_reflns_point_group_measured_fraction_max 0.992
_diffrn_reflns_theta_full 25.242
_diffrn_reflns_theta_max 27.903
_diffrn_reflns_theta_min 1.845
_diffrn_source 'sealed tube'
_exptl_absorpt_coefficient_mu 0.863
_exptl_absorpt_correction_T_max 0.7987
_exptl_absorpt_correction_T_min 0.7618
_exptl_absorpt_correction_type multi-scan
_exptl_absorpt_process_details SADABS
_exptl_crystal_colour colorless
_exptl_crystal_density_diffrn 1.269
_exptl_crystal_density_method 'not measured'
_exptl_crystal_description block
_exptl_crystal_F_000 3016
_exptl_crystal_size_max 0.330
_exptl_crystal_size_mid 0.300
_exptl_crystal_size_min 0.270
_refine_diff_density_max 1.635
_refine_diff_density_min -0.638
_refine_diff_density_rms 0.103
_refine_ls_extinction_coef .
_refine_ls_extinction_method none
_refine_ls_goodness_of_fit_ref 0.930
_refine_ls_hydrogen_treatment mixed
_refine_ls_matrix_type full
_refine_ls_number_parameters 456
_refine_ls_number_reflns 9334
_refine_ls_number_restraints 1
_refine_ls_restrained_S_all 0.931
_refine_ls_R_factor_all 0.0433
_refine_ls_R_factor_gt 0.0369
_refine_ls_shift/su_max 0.001
_refine_ls_shift/su_mean 0.000
_refine_ls_structure_factor_coef Fsqd
_refine_ls_weighting_details 'w=1/[\s^2^(Fo^2^)+(0.0858P)^2^+13.1982P] where P=(Fo^2^+2Fc^2^)/3'
_refine_ls_weighting_scheme calc
_refine_ls_wR_factor_gt 0.1137
_refine_ls_wR_factor_ref 0.1190
_reflns_Friedel_coverage 0.000
_reflns_Friedel_fraction_full .
_reflns_Friedel_fraction_max .
_reflns_number_gt 7869
_reflns_number_total 9334
_reflns_threshold_expression 'I > 2\s(I)'
_cod_data_source_file 3.cif
_cod_data_source_block 3
_cod_original_cell_volume 7852.0(10)
_cod_original_sg_symbol_H-M 'C 2/c'
_cod_database_code 1560333
_shelx_space_group_comment
;
The symmetry employed for this shelxl refinement is uniquely defined
by the following loop, which should always be used as a source of
symmetry information in preference to the above space-group names.
They are only intended as comments.
;
_shelx_estimated_absorpt_t_min 0.764
_shelx_estimated_absorpt_t_max 0.800

loop_
_space_group_symop_operation_xyz
'x, y, z'
'-x, y, -z+1/2'
'x+1/2, y+1/2, z'
'-x+1/2, y+1/2, -z+1/2'
'-x, -y, -z'
'x, -y, z-1/2'
'-x+1/2, -y+1/2, -z'
'x+1/2, -y+1/2, z-1/2'

loop_
_atom_site_label
_atom_site_type_symbol
_atom_site_fract_x
_atom_site_fract_y
_atom_site_fract_z
_atom_site_U_iso_or_equiv
_atom_site_adp_type
_atom_site_occupancy
_atom_site_site_symmetry_order
_atom_site_calc_flag
_atom_site_refinement_flags_posn
_atom_site_refinement_flags_adp
_atom_site_refinement_flags_occupancy
_atom_site_disorder_assembly
_atom_site_disorder_group
Cd1 Cd 0.17880(2) 0.15206(2) 0.33068(2) 0.03315(8) Uani 1 1 d . . . . .
Cd2 Cd 0.2500 0.2500 0.5000 0.03401(9) Uani 1 2 d S . P . .
N1 N 0.18311(17) 0.0288(2) 0.5616(3) 0.0871(13) Uani 1 1 d . . . . .
N2 N 0.1000(3) 0.2848(6) 0.1333(6) 0.215(5) Uani 1 1 d D . . . .
O1 O 0.24944(7) 0.10427(15) 0.2851(2) 0.0617(7) Uani 1 1 d . . . . .
O2 O 0.25092(6) 0.21303(13) 0.35897(15) 0.0460(5) Uani 1 1 d . . . . .
O5 O 0.69447(7) -0.17326(12) 0.44830(16) 0.0478(5) Uani 1 1 d . . . . .
O6 O 0.64037(8) -0.24785(12) 0.37722(18) 0.0524(6) Uani 1 1 d . . . . .
O7 O 0.20257(8) 0.14004(12) 0.49736(18) 0.0520(6) Uani 1 1 d . . . . .
O8 O 0.15472(14) 0.2016(3) 0.1967(2) 0.1075(14) Uani 1 1 d . . . . .
C8 C 0.46685(10) 0.15426(15) 0.3661(3) 0.0494(8) Uani 1 1 d . . . . .
C13 C 0.48955(10) 0.22450(16) 0.3597(3) 0.0530(9) Uani 1 1 d . . . . .
H2 H 0.4725 0.2713 0.3528 0.064 Uiso 1 1 calc R U . . .
C12 C 0.53649(10) 0.22803(17) 0.3630(3) 0.0517(9) Uani 1 1 d . . . . .
C11 C 0.56088(9) 0.15828(16) 0.3720(3) 0.0480(8) Uani 1 1 d . . . . .
H4 H 0.5928 0.1595 0.3721 0.058 Uiso 1 1 calc R U . . .
C10 C 0.53948(9) 0.08691(16) 0.3810(2) 0.0444(7) Uani 1 1 d . . . . .
C9 C 0.49236(9) 0.08524(16) 0.3782(2) 0.0477(8) Uani 1 1 d . . . . .
H6 H 0.4774 0.0371 0.3846 0.057 Uiso 1 1 calc R U . . .
C2 C 0.32204(9) 0.15734(16) 0.3346(2) 0.0403(6) Uani 1 1 d . . . . .
C7 C 0.34684(9) 0.21758(17) 0.3785(2) 0.0462(7) Uani 1 1 d . . . . .
H8 H 0.3315 0.2602 0.4006 0.055 Uiso 1 1 calc R U . . .
C6 C 0.39360(9) 0.21555(16) 0.3898(3) 0.0491(8) Uani 1 1 d . . . . .
H9 H 0.4103 0.2566 0.4201 0.059 Uiso 1 1 calc R U . . .
C5 C 0.41648(9) 0.15331(15) 0.3570(3) 0.0460(8) Uani 1 1 d . . . . .
C4 C 0.39186(10) 0.09367(17) 0.3148(3) 0.0504(8) Uani 1 1 d . . . . .
H11 H 0.4073 0.0509 0.2932 0.060 Uiso 1 1 calc R U . . .
C3 C 0.34469(10) 0.09498(18) 0.3031(2) 0.0479(7) Uani 1 1 d . . . . .
H12 H 0.3281 0.0534 0.2738 0.057 Uiso 1 1 calc R U . . .
C1 C 0.27143(9) 0.15710(16) 0.3252(2) 0.0402(6) Uani 1 1 d . . . . .
C17 C 0.60485(10) 0.44545(16) 0.3372(2) 0.0421(6) Uani 1 1 d . . . . .
O3' O 0.6116(2) 0.5811(3) 0.3547(6) 0.0541(17) Uani 0.443(7) 1 d . . P A 1
O4' O 0.6674(3) 0.5181(5) 0.3075(7) 0.065(2) Uani 0.443(7) 1 d . . P A 1
C15 C 0.6289(2) 0.3854(4) 0.3874(7) 0.057(2) Uani 0.443(7) 1 d . . P A 1
H15 H 0.6594 0.3928 0.4123 0.068 Uiso 0.443(7) 1 calc R U P A 1
C16 C 0.6069(2) 0.3167(4) 0.3991(7) 0.056(2) Uani 0.443(7) 1 d . . P A 1
H16 H 0.6215 0.2777 0.4363 0.067 Uiso 0.443(7) 1 calc R U P A 1
C19 C 0.5395(3) 0.3666(5) 0.3183(8) 0.051(2) Uani 0.443(7) 1 d . . P A 1
H18 H 0.5079 0.3638 0.3001 0.062 Uiso 0.443(7) 1 calc R U P A 1
C18 C 0.5614(3) 0.4371(4) 0.3062(8) 0.053(2) Uani 0.443(7) 1 d . . P A 1
H19 H 0.5453 0.4787 0.2760 0.063 Uiso 0.443(7) 1 calc R U P A 1
O3 O 0.6101(2) 0.5769(4) 0.2936(7) 0.091(3) Uani 0.557(7) 1 d . . P A 2
O4 O 0.6701(3) 0.5269(4) 0.3593(7) 0.080(3) Uani 0.557(7) 1 d . . P A 2
C16' C 0.62220(18) 0.3751(3) 0.3074(5) 0.0472(16) Uani 0.557(7) 1 d . . P A 2
H15' H 0.6501 0.3760 0.2839 0.057 Uiso 0.557(7) 1 calc R U P A 2
C15' C 0.59961(18) 0.3049(3) 0.3115(4) 0.0461(15) Uani 0.557(7) 1 d . . P A 2
H16' H 0.6104 0.2591 0.2867 0.055 Uiso 0.557(7) 1 calc R U P A 2
C19' C 0.5409(2) 0.3699(4) 0.3733(8) 0.059(2) Uani 0.557(7) 1 d . . P A 2
H18' H 0.5116 0.3692 0.3913 0.070 Uiso 0.557(7) 1 calc R U P A 2
C18' C 0.5631(2) 0.4406(3) 0.3678(7) 0.0562(19) Uani 0.557(7) 1 d . . P A 2
H19' H 0.5494 0.4869 0.3855 0.067 Uiso 0.557(7) 1 calc R U P A 2
C14 C 0.56017(10) 0.30314(16) 0.3535(3) 0.0500(8) Uani 1 1 d . . . . .
C20 C 0.62955(10) 0.52042(17) 0.3308(2) 0.0432(6) Uani 1 1 d . . . . .
C24 C 0.62329(9) -0.11706(16) 0.40720(19) 0.0378(6) Uani 1 1 d . . . . .
C23 C 0.57885(9) -0.12216(17) 0.3679(2) 0.0468(7) Uani 1 1 d . . . . .
H22 H 0.5671 -0.1707 0.3460 0.056 Uiso 1 1 calc R U . . .
C22 C 0.55125(9) -0.05652(17) 0.3603(2) 0.0480(7) Uani 1 1 d . . . . .
H23 H 0.5209 -0.0607 0.3328 0.058 Uiso 1 1 calc R U . . .
C21 C 0.56735(9) 0.01476(16) 0.3922(2) 0.0410(6) Uani 1 1 d . . . . .
C26 C 0.61160(11) 0.01871(18) 0.4332(3) 0.0534(8) Uani 1 1 d . . . . .
H25 H 0.6233 0.0669 0.4563 0.064 Uiso 1 1 calc R U . . .
C25 C 0.63911(10) -0.04687(18) 0.4409(2) 0.0525(8) Uani 1 1 d . . . . .
H26 H 0.6692 -0.0431 0.4698 0.063 Uiso 1 1 calc R U . . .
C27 C 0.65518(9) -0.18545(16) 0.41152(19) 0.0383(6) Uani 1 1 d . . . . .
C28 C 0.21244(15) 0.0749(2) 0.5284(3) 0.0660(10) Uani 1 1 d . . . . .
H28 H 0.2426 0.0568 0.5286 0.079 Uiso 1 1 calc R U . . .
C29 C 0.1366(2) 0.0542(4) 0.5655(4) 0.105(2) Uani 1 1 d . . . . .
H29A H 0.1333 0.0699 0.6253 0.158 Uiso 1 1 calc R U . . .
H29B H 0.1157 0.0114 0.5477 0.158 Uiso 1 1 calc R U . . .
H29C H 0.1295 0.0986 0.5262 0.158 Uiso 1 1 calc R U . . .
C30 C 0.1974(4) -0.0483(4) 0.5932(6) 0.184(5) Uani 1 1 d . . . . .
H30A H 0.2277 -0.0592 0.5784 0.277 Uiso 1 1 calc R U . . .
H30B H 0.1761 -0.0873 0.5657 0.277 Uiso 1 1 calc R U . . .
H30C H 0.1978 -0.0503 0.6566 0.277 Uiso 1 1 calc R U . . .
C31 C 0.1169(3) 0.2295(6) 0.1762(4) 0.134(3) Uani 1 1 d . . . . .
H31 H 0.0944 0.2003 0.2003 0.161 Uiso 1 1 calc R U . . .
C32 C 0.0530(3) 0.3015(8) 0.1107(7) 0.205(5) Uani 1 1 d . . . . .
H32A H 0.0352 0.2548 0.1193 0.308 Uiso 1 1 calc R U . . .
H32B H 0.0473 0.3175 0.0495 0.308 Uiso 1 1 calc R U . . .
H32C H 0.0442 0.3435 0.1478 0.308 Uiso 1 1 calc R U . . .
C33 C 0.1267(8) 0.3628(11) 0.1449(16) 0.370(14) Uiso 1 1 d D . . . .
H33A H 0.1105 0.4029 0.1080 0.554 Uiso 1 1 calc R U . . .
H33B H 0.1294 0.3790 0.2060 0.554 Uiso 1 1 calc R U . . .
H33C H 0.1569 0.3555 0.1278 0.554 Uiso 1 1 calc R U . . .

loop_
_atom_site_aniso_label
_atom_site_aniso_U_11
_atom_site_aniso_U_22
_atom_site_aniso_U_33
_atom_site_aniso_U_23
_atom_site_aniso_U_13
_atom_site_aniso_U_12
Cd1 0.02187(11) 0.02244(11) 0.05443(14) -0.00447(7) 0.00224(8) 0.00033(6)
Cd2 0.02085(13) 0.02310(13) 0.05563(18) -0.00608(10) -0.00426(10) 0.00471(8)
N1 0.122(4) 0.060(2) 0.076(2) 0.0184(18) 0.000(2) -0.029(2)
N2 0.186(8) 0.259(11) 0.191(8) 0.132(8) -0.011(6) 0.106(8)
O1 0.0333(11) 0.0495(13) 0.103(2) -0.0205(13) 0.0128(11) -0.0009(10)
O2 0.0241(9) 0.0518(12) 0.0621(13) -0.0068(10) 0.0062(8) 0.0087(8)
O5 0.0330(10) 0.0327(10) 0.0748(15) 0.0009(10) -0.0043(9) 0.0142(8)
O6 0.0404(11) 0.0334(11) 0.0800(16) -0.0143(10) -0.0044(11) 0.0174(8)
O7 0.0400(11) 0.0322(10) 0.0817(17) 0.0105(10) -0.0003(11) -0.0032(8)
O8 0.099(3) 0.152(4) 0.072(2) 0.032(2) 0.0117(18) 0.066(3)
C8 0.0246(13) 0.0254(13) 0.101(3) 0.0110(14) 0.0199(14) 0.0052(10)
C13 0.0284(13) 0.0220(12) 0.112(3) 0.0127(15) 0.0202(15) 0.0080(10)
C12 0.0278(13) 0.0247(13) 0.105(3) 0.0111(15) 0.0171(15) 0.0038(10)
C11 0.0232(12) 0.0286(13) 0.094(3) 0.0053(13) 0.0146(14) 0.0063(10)
C10 0.0262(12) 0.0262(12) 0.082(2) 0.0065(13) 0.0108(13) 0.0079(10)
C9 0.0273(13) 0.0239(12) 0.095(2) 0.0100(14) 0.0180(14) 0.0052(10)
C2 0.0248(12) 0.0334(13) 0.0655(19) 0.0028(12) 0.0162(12) 0.0042(10)
C7 0.0282(13) 0.0318(13) 0.082(2) 0.0038(14) 0.0191(13) 0.0070(10)
C6 0.0264(13) 0.0273(13) 0.096(3) -0.0006(14) 0.0153(14) 0.0017(10)
C5 0.0238(12) 0.0245(12) 0.093(2) 0.0098(13) 0.0189(14) 0.0046(9)
C4 0.0306(14) 0.0303(14) 0.095(3) -0.0023(14) 0.0241(15) 0.0052(11)
C3 0.0315(13) 0.0357(15) 0.079(2) -0.0052(14) 0.0184(14) 0.0007(11)
C1 0.0257(12) 0.0401(15) 0.0561(17) 0.0005(12) 0.0103(11) 0.0019(10)
C17 0.0379(14) 0.0265(12) 0.0620(18) -0.0012(12) 0.0068(12) -0.0042(11)
O3' 0.044(3) 0.030(3) 0.089(5) -0.013(3) 0.013(3) -0.010(2)
O4' 0.047(4) 0.036(3) 0.116(7) -0.004(5) 0.028(5) -0.012(3)
C15 0.030(3) 0.041(4) 0.096(7) 0.004(4) -0.004(3) -0.007(3)
C16 0.027(3) 0.038(4) 0.100(7) 0.011(4) 0.001(3) -0.001(3)
C19 0.036(4) 0.030(4) 0.084(7) 0.001(4) -0.005(4) -0.004(3)
C18 0.047(4) 0.023(3) 0.084(7) 0.002(4) -0.007(4) 0.000(3)
O3 0.067(4) 0.043(3) 0.152(8) 0.022(4) -0.028(5) -0.020(2)
O4 0.044(3) 0.038(3) 0.156(8) 0.018(4) 0.004(5) -0.012(2)
C16' 0.034(3) 0.032(3) 0.079(5) 0.001(2) 0.018(3) -0.004(2)
C15' 0.034(3) 0.026(2) 0.080(4) 0.000(2) 0.014(2) 0.0005(19)
C19' 0.034(3) 0.029(3) 0.117(7) -0.010(4) 0.025(4) -0.006(2)
C18' 0.047(3) 0.024(3) 0.101(6) -0.013(3) 0.023(4) -0.004(2)
C14 0.0283(13) 0.0241(12) 0.100(3) 0.0063(14) 0.0160(14) 0.0001(10)
C20 0.0425(15) 0.0303(13) 0.0561(18) -0.0048(12) 0.0045(13) -0.0069(11)
C24 0.0306(12) 0.0289(12) 0.0528(16) -0.0029(11) 0.0010(11) 0.0124(10)
C23 0.0297(13) 0.0290(13) 0.079(2) -0.0073(13) -0.0012(13) 0.0088(11)
C22 0.0246(12) 0.0316(14) 0.085(2) 0.0033(14) -0.0024(13) 0.0056(10)
C21 0.0270(12) 0.0271(12) 0.0697(19) 0.0035(12) 0.0085(12) 0.0094(10)
C26 0.0424(16) 0.0302(14) 0.083(2) -0.0148(14) -0.0105(15) 0.0099(12)
C25 0.0357(14) 0.0383(15) 0.078(2) -0.0114(15) -0.0146(14) 0.0134(12)
C27 0.0322(13) 0.0308(13) 0.0519(16) 0.0002(11) 0.0054(11) 0.0122(10)
C28 0.067(2) 0.0442(19) 0.086(3) 0.0158(18) 0.007(2) 0.0022(17)
C29 0.093(4) 0.126(5) 0.102(4) -0.001(4) 0.031(3) -0.052(4)
C30 0.306(14) 0.075(4) 0.163(7) 0.071(5) -0.007(8) -0.045(6)
C31 0.131(6) 0.187(8) 0.085(4) 0.037(5) 0.024(4) 0.066(6)
C32 0.139(8) 0.305(15) 0.162(9) 0.070(10) -0.016(6) 0.100(9)

loop_
_atom_type_symbol
_atom_type_description
_atom_type_scat_dispersion_real
_atom_type_scat_dispersion_imag
_atom_type_scat_source
C C 0.0033 0.0016 'International Tables Vol C Tables 4.2.6.8 and 6.1.1.4'
H H 0.0000 0.0000 'International Tables Vol C Tables 4.2.6.8 and 6.1.1.4'
N N 0.0061 0.0033 'International Tables Vol C Tables 4.2.6.8 and 6.1.1.4'
O O 0.0106 0.0060 'International Tables Vol C Tables 4.2.6.8 and 6.1.1.4'
Cd Cd -0.8075 1.2024 'International Tables Vol C Tables 4.2.6.8 and 6.1.1.4'

loop_
_geom_angle_atom_site_label_1
_geom_angle_atom_site_label_2
_geom_angle_atom_site_label_3
_geom_angle
_geom_angle_site_symmetry_1
_geom_angle_site_symmetry_3
O4 Cd1 O6 127.1(3) 3_445 3_455
O4 Cd1 O8 121.0(3) 3_445 .
O6 Cd1 O8 83.78(12) 3_455 .
O6 Cd1 O4' 137.2(2) 3_455 3_445
O8 Cd1 O4' 101.9(3) . 3_445
O4 Cd1 O2 121.1(2) 3_445 .
O6 Cd1 O2 95.15(8) 3_455 .
O8 Cd1 O2 99.95(14) . .
O4' Cd1 O2 124.7(2) 3_445 .
O6 Cd1 O3' 82.48(15) 3_455 3_445
O8 Cd1 O3' 99.2(3) . 3_445
O4' Cd1 O3' 54.7(3) 3_445 3_445
O2 Cd1 O3' 160.3(2) . 3_445
O4 Cd1 O3 54.1(2) 3_445 3_445
O6 Cd1 O3 92.0(2) 3_455 3_445
O8 Cd1 O3 80.1(3) . 3_445
O2 Cd1 O3 172.8(2) . 3_445
O4 Cd1 O1 81.9(2) 3_445 .
O6 Cd1 O1 147.83(9) 3_455 .
O8 Cd1 O1 92.49(12) . .
O4' Cd1 O1 74.9(2) 3_445 .
O2 Cd1 O1 53.92(8) . .
O3' Cd1 O1 129.54(15) 3_445 .
O3 Cd1 O1 118.9(3) 3_445 .
O4 Cd1 O7 75.4(3) 3_445 .
O6 Cd1 O7 79.97(8) 3_455 .
O8 Cd1 O7 162.12(13) . .
O4' Cd1 O7 95.1(3) 3_445 .
O2 Cd1 O7 74.30(8) . .
O3' Cd1 O7 86.0(2) 3_445 .
O3 Cd1 O7 107.8(3) 3_445 .
O1 Cd1 O7 97.28(9) . .
O4 Cd1 C20 26.9(2) 3_445 3_445
O6 Cd1 C20 110.10(9) 3_455 3_445
O8 Cd1 C20 102.03(15) . 3_445
O4' Cd1 C20 27.1(2) 3_445 3_445
O2 Cd1 C20 147.97(9) . 3_445
O3' Cd1 C20 27.63(15) 3_445 3_445
O3 Cd1 C20 27.21(16) 3_445 3_445
O1 Cd1 C20 101.94(9) . 3_445
O7 Cd1 C20 90.59(8) . 3_445
O5 Cd2 O5 180.0 5_656 3_455
O5 Cd2 O2 85.47(8) 5_656 7_556
O5 Cd2 O2 94.53(8) 3_455 7_556
O5 Cd2 O2 94.53(8) 5_656 .
O5 Cd2 O2 85.47(8) 3_455 .
O2 Cd2 O2 180.0 7_556 .
O5 Cd2 O7 86.88(8) 5_656 .
O5 Cd2 O7 93.12(8) 3_455 .
O2 Cd2 O7 99.11(9) 7_556 .
O2 Cd2 O7 80.90(9) . .
O5 Cd2 O7 93.12(8) 5_656 7_556
O5 Cd2 O7 86.88(8) 3_455 7_556
O2 Cd2 O7 80.89(9) 7_556 7_556
O2 Cd2 O7 99.10(9) . 7_556
O7 Cd2 O7 180.0 . 7_556
C28 N1 C30 119.6(6) . .
C28 N1 C29 120.8(4) . .
C30 N1 C29 119.6(6) . .
C31 N2 C32 127.3(11) . .
C31 N2 C33 115.9(13) . .
C32 N2 C33 109.0(12) . .
C1 O1 Cd1 91.59(18) . .
C1 O2 Cd2 131.6(2) . .
C1 O2 Cd1 93.53(17) . .
Cd2 O2 Cd1 100.12(8) . .
C27 O5 Cd2 133.20(19) . 3_545
C27 O6 Cd1 128.97(19) . 3_545
C28 O7 Cd2 127.4(3) . .
C28 O7 Cd1 118.6(3) . .
Cd2 O7 Cd1 92.20(8) . .
C31 O8 Cd1 123.5(4) . .
C13 C8 C9 118.7(3) . .
C13 C8 C5 119.7(2) . .
C9 C8 C5 121.5(2) . .
C8 C13 C12 121.9(3) . .
C8 C13 H2 119.0 . .
C12 C13 H2 119.0 . .
C13 C12 C11 118.1(3) . .
C13 C12 C14 121.4(3) . .
C11 C12 C14 120.4(2) . .
C12 C11 C10 121.6(3) . .
C12 C11 H4 119.2 . .
C10 C11 H4 119.2 . .
C9 C10 C11 118.9(2) . .
C9 C10 C21 121.9(3) . .
C11 C10 C21 119.2(2) . .
C10 C9 C8 120.6(3) . .
C10 C9 H6 119.7 . .
C8 C9 H6 119.7 . .
C3 C2 C7 119.5(3) . .
C3 C2 C1 119.6(3) . .
C7 C2 C1 120.8(2) . .
C6 C7 C2 120.3(3) . .
C6 C7 H8 119.9 . .
C2 C7 H8 119.9 . .
C7 C6 C5 120.3(3) . .
C7 C6 H9 119.9 . .
C5 C6 H9 119.9 . .
C4 C5 C6 119.2(3) . .
C4 C5 C8 121.4(3) . .
C6 C5 C8 119.4(3) . .
C5 C4 C3 121.0(3) . .
C5 C4 H11 119.5 . .
C3 C4 H11 119.5 . .
C2 C3 C4 119.7(3) . .
C2 C3 H12 120.2 . .
C4 C3 H12 120.2 . .
O1 C1 O2 120.2(3) . .
O1 C1 C2 120.8(3) . .
O2 C1 C2 119.0(3) . .
C18' C17 C16' 116.2(4) . .
C18 C17 C15 120.9(5) . .
C18 C17 C20 122.3(4) . .
C18' C17 C20 123.0(3) . .
C16' C17 C20 120.8(3) . .
C15 C17 C20 116.4(4) . .
C20 O3' Cd1 88.8(3) . 3
C20 O4' Cd1 92.5(5) . 3
C16 C15 C17 118.7(6) . .
C16 C15 H15 120.6 . .
C17 C15 H15 120.6 . .
C15 C16 C14 120.1(6) . .
C15 C16 H16 119.9 . .
C14 C16 H16 119.9 . .
C14 C19 C18 124.4(7) . .
C14 C19 H18 117.8 . .
C18 C19 H18 117.8 . .
C17 C18 C19 119.6(7) . .
C17 C18 H19 120.2 . .
C19 C18 H19 120.2 . .
C20 O3 Cd1 88.8(3) . 3
C20 O4 Cd1 98.6(5) . 3
C15' C16' C17 121.9(5) . .
C15' C16' H15' 119.1 . .
C17 C16' H15' 119.1 . .
C16' C15' C14 118.5(5) . .
C16' C15' H16' 120.8 . .
C14 C15' H16' 120.8 . .
C14 C19' C18' 120.9(6) . .
C14 C19' H18' 119.5 . .
C18' C19' H18' 119.5 . .
C19' C18' C17 121.8(5) . .
C19' C18' H19' 119.1 . .
C17 C18' H19' 119.1 . .
C19' C14 C15' 119.6(4) . .
C19 C14 C12 123.5(4) . .
C19' C14 C12 120.0(4) . .
C15' C14 C12 119.8(3) . .
C19 C14 C16 114.6(5) . .
C12 C14 C16 120.9(4) . .
O3 C20 O4 118.3(5) . .
O4' C20 O3' 123.9(5) . .
O3 C20 C17 120.3(4) . .
O4' C20 C17 118.1(5) . .
O4 C20 C17 121.4(4) . .
O3' C20 C17 117.8(4) . .
O3 C20 Cd1 64.0(3) . 3
O4' C20 Cd1 60.4(4) . 3
O4 C20 Cd1 54.5(4) . 3
O3' C20 Cd1 63.5(3) . 3
C17 C20 Cd1 175.3(2) . 3
C25 C24 C23 118.9(2) . .
C25 C24 C27 119.0(2) . .
C23 C24 C27 122.0(3) . .
C24 C23 C22 120.4(3) . .
C24 C23 H22 119.8 . .
C22 C23 H22 119.8 . .
C21 C22 C23 121.0(3) . .
C21 C22 H23 119.5 . .
C23 C22 H23 119.5 . .
C22 C21 C26 118.1(2) . .
C22 C21 C10 122.3(3) . .
C26 C21 C10 119.6(3) . .
C25 C26 C21 120.9(3) . .
C25 C26 H25 119.5 . .
C21 C26 H25 119.5 . .
C24 C25 C26 120.7(3) . .
C24 C25 H26 119.6 . .
C26 C25 H26 119.6 . .
O6 C27 O5 126.4(2) . .
O6 C27 C24 117.7(2) . .
O5 C27 C24 115.9(2) . .
O7 C28 N1 123.6(4) . .
O7 C28 H28 118.2 . .
N1 C28 H28 118.2 . .
N1 C29 H29A 109.5 . .
N1 C29 H29B 109.5 . .
H29A C29 H29B 109.5 . .
N1 C29 H29C 109.5 . .
H29A C29 H29C 109.5 . .
H29B C29 H29C 109.5 . .
N1 C30 H30A 109.5 . .
N1 C30 H30B 109.5 . .
H30A C30 H30B 109.5 . .
N1 C30 H30C 109.5 . .
H30A C30 H30C 109.5 . .
H30B C30 H30C 109.5 . .
O8 C31 N2 137.6(10) . .
O8 C31 H31 111.2 . .
N2 C31 H31 111.2 . .
N2 C32 H32A 109.5 . .
N2 C32 H32B 109.5 . .
H32A C32 H32B 109.5 . .
N2 C32 H32C 109.5 . .
H32A C32 H32C 109.5 . .
H32B C32 H32C 109.5 . .
N2 C33 H33A 109.5 . .
N2 C33 H33B 109.5 . .
H33A C33 H33B 109.5 . .
N2 C33 H33C 109.5 . .
H33A C33 H33C 109.5 . .
H33B C33 H33C 109.5 . .

loop_
_geom_bond_atom_site_label_1
_geom_bond_atom_site_label_2
_geom_bond_distance
_geom_bond_site_symmetry_2
Cd1 O4 2.219(7) 3_445
Cd1 O6 2.2371(19) 3_455
Cd1 O8 2.269(3) .
Cd1 O4' 2.347(9) 3_445
Cd1 O2 2.379(2) .
Cd1 O3' 2.415(6) 3_445
Cd1 O3 2.424(6) 3_445
Cd1 O1 2.447(2) .
Cd1 O7 2.591(3) .
Cd1 C20 2.697(3) 3_445
Cd2 O5 2.1840(19) 5_656
Cd2 O5 2.1840(19) 3_455
Cd2 O2 2.276(2) 7_556
Cd2 O2 2.276(2) .
Cd2 O7 2.357(2) .
Cd2 O7 2.357(2) 7_556
N1 C28 1.331(6) .
N1 C30 1.456(8) .
N1 C29 1.462(8) .
N2 C31 1.228(9) .
N2 C32 1.426(11) .
N2 C33 1.556(15) .
O1 C1 1.238(4) .
O2 C1 1.286(3) .
O5 C27 1.250(3) .
O5 Cd2 2.1840(19) 3_545
O6 C27 1.251(4) .
O6 Cd1 2.2370(19) 3_545
O7 C28 1.239(4) .
O8 C31 1.229(7) .
C8 C13 1.394(4) .
C8 C9 1.408(4) .
C8 C5 1.489(4) .
C13 C12 1.394(4) .
C13 H2 0.9500 .
C12 C11 1.399(4) .
C12 C14 1.488(4) .
C11 C10 1.398(4) .
C11 H4 0.9500 .
C10 C9 1.399(4) .
C10 C21 1.490(3) .
C9 H6 0.9500 .
C2 C3 1.388(4) .
C2 C7 1.396(4) .
C2 C1 1.495(4) .
C7 C6 1.381(4) .
C7 H8 0.9500 .
C6 C5 1.399(4) .
C6 H9 0.9500 .
C5 C4 1.375(5) .
C4 C3 1.393(4) .
C4 H11 0.9500 .
C3 H12 0.9500 .
C17 C18 1.327(8) .
C17 C18' 1.389(7) .
C17 C16' 1.416(6) .
C17 C15 1.426(8) .
C17 C20 1.494(4) .
O3' C20 1.251(7) .
O3' Cd1 2.415(6) 3
O4' C20 1.228(9) .
O4' Cd1 2.347(9) 3
C15 C16 1.373(10) .
C15 H15 0.9500 .
C16 C14 1.495(8) .
C16 H16 0.9500 .
C19 C14 1.333(9) .
C19 C18 1.400(11) .
C19 H18 0.9500 .
C18 H19 0.9500 .
O3 C20 1.233(7) .
O3 Cd1 2.424(6) 3
O4 C20 1.235(8) .
O4 Cd1 2.219(7) 3
C16' C15' 1.387(7) .
C16' H15' 0.9500 .
C15' C14 1.415(6) .
C15' H16' 0.9500 .
C19' C14 1.337(7) .
C19' C18' 1.392(9) .
C19' H18' 0.9500 .
C18' H19' 0.9500 .
C20 Cd1 2.697(3) 3
C24 C25 1.373(4) .
C24 C23 1.385(4) .
C24 C27 1.507(3) .
C23 C22 1.392(4) .
C23 H22 0.9500 .
C22 C21 1.383(4) .
C22 H23 0.9500 .
C21 C26 1.388(4) .
C26 C25 1.389(4) .
C26 H25 0.9500 .
C25 H26 0.9500 .
C28 H28 0.9500 .
C29 H29A 0.9800 .
C29 H29B 0.9800 .
C29 H29C 0.9800 .
C30 H30A 0.9800 .
C30 H30B 0.9800 .
C30 H30C 0.9800 .
C31 H31 0.9500 .
C32 H32A 0.9800 .
C32 H32B 0.9800 .
C32 H32C 0.9800 .
C33 H33A 0.9800 .
C33 H33B 0.9800 .
C33 H33C 0.9800 .
